data_7101050
loop_
_publ_author_name
'Zhong-Ning Chen'
'Jing-Lin Chen'
'Hen-Yun Ye'
'Li-Yi Zhang'

_publ_section_title
;
Dimers of Delocalized Ru3O Clusters Linked by
Ortho-metallated 2,2'-Bipyrimidine in
?mu4-eta1(C),eta1(C),eta2(N,N),eta2(N,N) Mode
;
_journal_name_full 'Chemical Communications'
_journal_paper_doi 10.1039/b601611a
_journal_year 2006
_chemical_formula_sum 'C52 H66 F6 N8 O24 P Ru6'
_chemical_formula_weight 1938.52
_space_group_IT_number 15
_symmetry_cell_setting monoclinic
_symmetry_space_group_name_Hall '-C 2yc'
_symmetry_space_group_name_H-M 'C 1 2/c 1'
_cell_angle_alpha 90.00
_cell_angle_beta 98.41(1)
_cell_angle_gamma 90.00
_cell_formula_units_Z 4
_cell_length_a 29.72370(10)
_cell_length_b 15.6233(2)
_cell_length_c 16.69290(10)
_cell_measurement_temperature 293(2)
_cell_volume 7668.49(11)
_diffrn_ambient_temperature 293(2)
_exptl_crystal_density_diffrn 1.679
_cod_depositor_comments
;
The following automatic conversions were performed:
'_symmetry_cell_setting' value 'Monoclinic' changed to 'monoclinic'
according to '/home/saulius/struct/CIF-dictionaries/cif_core.dic'
dictionary named 'cif_core.dic' version 2.4.1 from 2010-06-29.

Automatic conversion script
Id: cif_fix_enum 1527 2010-12-29 10:47:43Z saulius 
;
_cod_original_sg_symbol_H-M 'C 2/c'
_cod_database_code 7101050

loop_
_symmetry_equiv_pos_as_xyz
'x, y, z'
'-x, y, -z+1/2'
'x+1/2, y+1/2, z'
'-x+1/2, y+1/2, -z+1/2'
'-x, -y, -z'
'x, -y, z-1/2'
'-x+1/2, -y+1/2, -z'
'x+1/2, -y+1/2, z-1/2'

loop_
_atom_site_label
_atom_site_type_symbol
_atom_site_fract_x
_atom_site_fract_y
_atom_site_fract_z
_atom_site_U_iso_or_equiv
_atom_site_adp_type
_atom_site_occupancy
_atom_site_symmetry_multiplicity
_atom_site_calc_flag
_atom_site_refinement_flags
_atom_site_disorder_assembly
_atom_site_disorder_group
Ru1 Ru 0.02590(3) 0.77755(6) -0.08737(5) 0.0305(3) Uani 1 1 d . . .
Ru2 Ru 0.09695(3) 0.66584(6) 0.04543(6) 0.0374(3) Uani 1 1 d . . .
Ru3 Ru 0.13500(3) 0.81106(6) -0.07845(6) 0.0330(3) Uani 1 1 d . . .
P P -0.1679(5) 0.7216(12) 0.0510(11) 0.153(7) Uani 0.50 1 d PD . .
F1 F -0.1911(14) 0.672(3) 0.118(3) 0.39(5) Uani 0.50 1 d PD . .
F2 F -0.2076(11) 0.791(2) 0.045(3) 0.25(2) Uiso 0.50 1 d PD . .
F3 F -0.1502(12) 0.772(2) -0.0219(19) 0.29(3) Uani 0.50 1 d PD . .
F4 F -0.1315(10) 0.6466(17) 0.051(2) 0.215(17) Uani 0.50 1 d PD . .
F5 F -0.1400(10) 0.772(3) 0.125(2) 0.33(4) Uani 0.50 1 d PD . .
F6 F -0.1927(14) 0.664(3) -0.021(2) 0.245(19) Uiso 0.50 1 d PD . .
O1 O 0.0864(2) 0.7523(4) -0.0357(4) 0.0326(18) Uani 1 1 d . . .
O01 O 0.5000 0.4274(9) 0.2500 0.085(5) Uani 1 2 d S . .
O2 O 0.0137(3) 0.6523(5) -0.1215(5) 0.042(2) Uani 1 1 d . . .
O02 O -0.1957(14) 0.916(3) -0.101(2) 0.22(2) Uani 0.50 1 d P . .
O4 O -0.0087(3) 0.7591(5) 0.0102(5) 0.045(2) Uani 1 1 d . . .
O5 O 0.0316(3) 0.9045(5) -0.0579(5) 0.041(2) Uani 1 1 d . . .
O6 O 0.1515(3) 0.6142(5) 0.0017(6) 0.054(2) Uani 1 1 d . . .
O7 O 0.1379(3) 0.7410(6) 0.1239(5) 0.050(2) Uani 1 1 d . . .
O8 O 0.0565(3) 0.5781(5) -0.0224(5) 0.045(2) Uani 1 1 d . . .
O9 O 0.0440(3) 0.7022(6) 0.1044(5) 0.048(2) Uani 1 1 d . . .
O11 O 0.1069(3) 0.9280(5) -0.0559(5) 0.043(2) Uani 1 1 d . . .
O12 O 0.1745(3) 0.8220(5) 0.0423(5) 0.050(2) Uani 1 1 d . . .
O13 O 0.1703(3) 0.7024(5) -0.0963(5) 0.043(2) Uani 1 1 d . . .
N1 N 0.0533(3) 0.7964(5) -0.1868(5) 0.031(2) Uani 1 1 d . . .
N2 N 0.0341(3) 0.7967(6) -0.3298(5) 0.032(2) Uani 1 1 d . . .
N3 N 0.1886(3) 0.8818(7) -0.1186(6) 0.038(2) Uani 1 1 d . . .
N4 N 0.1086(3) 0.5679(7) 0.1330(7) 0.048(3) Uani 1 1 d . . .
C1 C 0.0992(4) 0.8054(7) -0.1874(7) 0.036(3) Uani 1 1 d . . .
C01 C 0.5361(7) 0.4734(11) 0.2269(12) 0.094(6) Uani 1 1 d . . .
H01A H 0.5486 0.5102 0.2714 0.112 Uiso 1 1 calc R . .
H01B H 0.5245 0.5099 0.1815 0.112 Uiso 1 1 calc R . .
C2 C 0.1108(4) 0.8090(7) -0.2658(7) 0.035(3) Uani 1 1 d . . .
H2A H 0.1413 0.8149 -0.2717 0.041 Uiso 1 1 calc R . .
C02 C 0.5720(8) 0.4216(14) 0.2042(17) 0.149(11) Uani 1 1 d . . .
H02A H 0.5952 0.4578 0.1881 0.223 Uiso 1 1 calc R . .
H02B H 0.5600 0.3852 0.1598 0.223 Uiso 1 1 calc R . .
H02C H 0.5847 0.3871 0.2494 0.223 Uiso 1 1 calc R . .
C3 C 0.0238(3) 0.7941(7) -0.2550(6) 0.028(2) Uani 1 1 d . . .
C4 C 0.0791(4) 0.8041(7) -0.3337(7) 0.039(3) Uani 1 1 d . . .
H4A H 0.0888 0.8058 -0.3842 0.047 Uiso 1 1 calc R . .
C5 C 0.0280(4) 0.5831(8) -0.0874(8) 0.042(3) Uani 1 1 d . . .
C6 C 0.0103(5) 0.5015(8) -0.1238(9) 0.057(4) Uani 1 1 d . . .
H6A H -0.0155 0.5125 -0.1643 0.086 Uiso 1 1 calc R . .
H6B H 0.0012 0.4653 -0.0825 0.086 Uiso 1 1 calc R . .
H6C H 0.0336 0.4734 -0.1482 0.086 Uiso 1 1 calc R . .
C7 C 0.0051(4) 0.7335(7) 0.0796(7) 0.036(3) Uani 1 1 d . . .
C8 C -0.0264(4) 0.7398(9) 0.1421(7) 0.052(3) Uani 1 1 d . . .
H8A H -0.0573 0.7398 0.1157 0.078 Uiso 1 1 calc R . .
H8B H -0.0204 0.7919 0.1723 0.078 Uiso 1 1 calc R . .
H8C H -0.0216 0.6918 0.1782 0.078 Uiso 1 1 calc R . .
C9 C 0.1926(5) 0.8388(10) 0.1827(8) 0.067(4) Uani 1 1 d . . .
H9A H 0.1947 0.8993 0.1738 0.100 Uiso 1 1 calc R . .
H9B H 0.2227 0.8148 0.1927 0.100 Uiso 1 1 calc R . .
H9C H 0.1774 0.8287 0.2287 0.100 Uiso 1 1 calc R . .
C10 C 0.1664(4) 0.7977(8) 0.1093(8) 0.043(3) Uani 1 1 d . . .
C11 C 0.1739(4) 0.6338(8) -0.0544(8) 0.041(3) Uani 1 1 d . . .
C12 C 0.2092(5) 0.5705(9) -0.0727(9) 0.062(4) Uani 1 1 d . . .
H12A H 0.2044 0.5167 -0.0475 0.093 Uiso 1 1 calc R . .
H12B H 0.2389 0.5918 -0.0521 0.093 Uiso 1 1 calc R . .
H12C H 0.2067 0.5628 -0.1303 0.093 Uiso 1 1 calc R . .
C13 C 0.0672(4) 0.9505(8) -0.0470(7) 0.041(3) Uani 1 1 d . . .
C14 C 0.0600(5) 1.0427(9) -0.0259(10) 0.071(5) Uani 1 1 d . . .
H14A H 0.0810 1.0781 -0.0495 0.107 Uiso 1 1 calc R . .
H14B H 0.0652 1.0494 0.0319 0.107 Uiso 1 1 calc R . .
H14C H 0.0295 1.0594 -0.0465 0.107 Uiso 1 1 calc R . .
C21 C 0.1876(6) 0.9659(11) -0.1240(12) 0.093(6) Uani 1 1 d . . .
H21A H 0.1618 0.9943 -0.1124 0.111 Uiso 1 1 calc R . .
C22 C 0.2229(7) 1.0145(11) -0.1459(13) 0.101(7) Uani 1 1 d . . .
H22A H 0.2207 1.0739 -0.1486 0.122 Uiso 1 1 calc R . .
C23 C 0.2605(5) 0.9747(11) -0.1633(10) 0.075(5) Uani 1 1 d . . .
H23A H 0.2846 1.0051 -0.1794 0.090 Uiso 1 1 calc R . .
C24 C 0.2616(5) 0.8918(11) -0.1564(15) 0.109(8) Uani 1 1 d . . .
H24A H 0.2876 0.8629 -0.1662 0.131 Uiso 1 1 calc R . .
C25 C 0.2256(5) 0.8447(10) -0.1350(13) 0.090(6) Uani 1 1 d . . .
H25A H 0.2279 0.7854 -0.1322 0.108 Uiso 1 1 calc R . .
C31 C 0.1086(5) 0.5836(11) 0.2113(9) 0.064(4) Uani 1 1 d . . .
H31A H 0.1051 0.6396 0.2282 0.077 Uiso 1 1 calc R . .
C32 C 0.1139(6) 0.5179(13) 0.2687(10) 0.083(6) Uani 1 1 d . . .
H32A H 0.1144 0.5300 0.3234 0.100 Uiso 1 1 calc R . .
C33 C 0.1182(6) 0.4351(12) 0.2429(13) 0.094(6) Uani 1 1 d . . .
H33A H 0.1211 0.3900 0.2796 0.112 Uiso 1 1 calc R . .
C34 C 0.1182(6) 0.4206(11) 0.1631(13) 0.093(6) Uani 1 1 d . . .
H34A H 0.1220 0.3651 0.1449 0.112 Uiso 1 1 calc R . .
C35 C 0.1127(5) 0.4865(9) 0.1089(10) 0.061(4) Uani 1 1 d . . .
H35A H 0.1116 0.4748 0.0540 0.073 Uiso 1 1 calc R . .

loop_
_atom_site_aniso_label
_atom_site_aniso_U_11
_atom_site_aniso_U_22
_atom_site_aniso_U_33
_atom_site_aniso_U_23
_atom_site_aniso_U_13
_atom_site_aniso_U_12
Ru1 0.0267(5) 0.0313(5) 0.0321(5) 0.0027(4) -0.0006(4) -0.0002(4)
Ru2 0.0344(6) 0.0322(6) 0.0431(6) 0.0071(4) -0.0023(4) -0.0007(4)
Ru3 0.0268(5) 0.0299(5) 0.0402(6) 0.0024(4) -0.0020(4) -0.0007(4)
P 0.090(10) 0.162(16) 0.20(2) -0.039(14) -0.002(11) -0.009(10)
F1 0.50(11) 0.30(7) 0.31(7) -0.06(6) -0.20(7) 0.19(7)
F3 0.27(5) 0.34(6) 0.32(5) -0.13(5) 0.24(5) -0.18(4)
F4 0.18(3) 0.18(3) 0.28(5) -0.05(3) 0.03(3) -0.02(3)
F5 0.13(3) 0.33(6) 0.55(9) -0.25(6) 0.14(4) -0.06(3)
O1 0.031(4) 0.028(4) 0.035(4) -0.001(3) -0.007(3) -0.003(3)
O01 0.090(12) 0.038(8) 0.133(15) 0.000 0.035(11) 0.000
O2 0.047(5) 0.032(5) 0.043(5) 0.001(4) -0.010(4) 0.000(4)
O02 0.17(4) 0.34(6) 0.18(4) 0.06(4) 0.09(3) 0.16(4)
O4 0.048(5) 0.051(5) 0.039(5) 0.013(4) 0.012(4) 0.007(4)
O5 0.034(5) 0.033(5) 0.053(5) -0.008(4) 0.001(4) -0.002(4)
O6 0.052(6) 0.039(5) 0.075(7) 0.011(5) 0.019(5) 0.014(4)
O7 0.051(5) 0.054(6) 0.042(5) 0.008(4) -0.007(4) -0.009(5)
O8 0.048(5) 0.027(5) 0.055(6) 0.006(4) -0.008(5) -0.004(4)
O9 0.046(5) 0.060(6) 0.036(5) 0.002(4) 0.001(4) 0.009(5)
O11 0.038(5) 0.029(5) 0.064(6) 0.002(4) 0.010(4) -0.002(4)
O12 0.045(5) 0.051(6) 0.050(6) 0.006(5) -0.003(4) -0.015(4)
O13 0.035(5) 0.038(5) 0.053(5) 0.003(4) 0.001(4) 0.006(4)
N1 0.030(5) 0.023(5) 0.040(6) 0.000(4) -0.001(5) 0.003(4)
N2 0.024(5) 0.030(5) 0.040(6) -0.004(4) 0.006(4) 0.001(4)
N3 0.026(5) 0.049(7) 0.039(6) -0.001(5) 0.001(4) -0.001(5)
N4 0.028(6) 0.058(8) 0.056(8) 0.017(6) -0.001(5) -0.001(5)
C1 0.026(6) 0.031(7) 0.048(8) -0.001(6) 0.000(5) -0.002(5)
C01 0.113(16) 0.064(12) 0.098(14) 0.016(10) -0.006(12) -0.025(11)
C2 0.022(6) 0.036(7) 0.047(8) 0.004(6) 0.011(6) -0.003(5)
C02 0.121(19) 0.080(15) 0.27(3) 0.000(18) 0.11(2) 0.013(14)
C3 0.020(5) 0.036(7) 0.031(7) 0.000(5) 0.008(5) -0.004(5)
C4 0.042(7) 0.037(7) 0.038(7) 0.012(6) 0.003(6) 0.002(6)
C5 0.042(7) 0.033(7) 0.053(8) -0.001(6) 0.014(7) 0.000(6)
C6 0.069(10) 0.037(8) 0.064(9) -0.004(7) 0.004(8) -0.001(7)
C7 0.039(7) 0.031(7) 0.037(8) 0.000(6) 0.001(6) -0.008(6)
C8 0.054(8) 0.066(9) 0.035(7) 0.006(7) 0.008(6) 0.010(7)
C9 0.076(11) 0.076(11) 0.047(9) -0.004(8) 0.005(8) -0.015(9)
C10 0.028(7) 0.042(8) 0.056(9) -0.008(7) -0.003(6) -0.001(6)
C11 0.024(6) 0.034(7) 0.060(9) -0.012(7) -0.007(6) 0.007(5)
C12 0.051(9) 0.053(9) 0.083(11) -0.001(8) 0.012(8) 0.010(7)
C13 0.045(8) 0.042(8) 0.035(7) -0.003(6) 0.010(6) 0.000(6)
C14 0.056(9) 0.049(9) 0.109(13) -0.020(9) 0.013(9) -0.001(7)
C21 0.080(12) 0.060(12) 0.150(18) 0.035(11) 0.054(12) -0.006(9)
C22 0.102(15) 0.055(11) 0.15(2) 0.031(12) 0.039(14) -0.010(11)
C23 0.044(9) 0.079(13) 0.103(13) 0.042(10) 0.011(9) -0.015(9)
C24 0.042(10) 0.063(12) 0.23(3) 0.023(14) 0.038(12) 0.010(8)
C25 0.052(10) 0.046(9) 0.18(2) 0.020(11) 0.038(11) -0.023(8)
C31 0.048(9) 0.076(11) 0.065(11) 0.017(9) -0.001(7) -0.013(8)
C32 0.080(12) 0.101(15) 0.062(11) 0.033(10) -0.009(9) -0.027(11)
C33 0.101(15) 0.061(12) 0.105(16) 0.046(12) -0.031(12) -0.016(10)
C34 0.101(14) 0.051(11) 0.110(16) 0.021(11) -0.042(12) -0.020(9)
C35 0.065(10) 0.039(9) 0.075(10) 0.026(8) -0.002(8) 0.002(7)

loop_
_geom_bond_atom_site_label_1
_geom_bond_atom_site_label_2
_geom_bond_distance
_geom_bond_site_symmetry_2
_geom_bond_publ_flag
Ru1 O1 1.917(7) . ?
Ru1 N1 1.974(9) . ?
Ru1 O5 2.044(8) . ?
Ru1 O2 2.055(8) . ?
Ru1 O4 2.070(8) . ?
Ru1 N2 2.113(9) 2_554 ?
Ru2 O1 1.907(7) . ?
Ru2 O7 2.027(8) . ?
Ru2 O6 2.039(9) . ?
Ru2 O8 2.051(8) . ?
Ru2 O9 2.054(8) . ?
Ru2 N4 2.109(10) . ?
Ru3 O1 1.934(7) . ?
Ru3 C1 1.970(11) . ?
Ru3 O13 2.040(8) . ?
Ru3 O11 2.066(8) . ?
Ru3 N3 2.126(9) . ?
Ru3 O12 2.186(9) . ?
P F4 1.596(5) . ?
P F2 1.597(5) . ?
P F6 1.597(5) . ?
P F5 1.597(5) . ?
P F1 1.599(5) . ?
P F3 1.600(5) . ?
O01 C01 1.392(18) . ?
O01 C01 1.392(18) 2_655 ?
O2 C5 1.266(14) . ?
O4 C7 1.237(14) . ?
O5 C13 1.268(14) . ?
O6 C11 1.263(15) . ?
O7 C10 1.274(15) . ?
O8 C5 1.278(15) . ?
O9 C7 1.269(14) . ?
O11 C13 1.262(14) . ?
O12 C10 1.237(15) . ?
O13 C11 1.277(15) . ?
N1 C3 1.331(13) . ?
N1 C1 1.374(14) . ?
N2 C3 1.329(13) . ?
N2 C4 1.353(14) . ?
N2 Ru1 2.113(9) 2_554 ?
N3 C25 1.309(18) . ?
N3 C21 1.317(18) . ?
N4 C31 1.330(18) . ?
N4 C35 1.346(17) . ?
C1 C2 1.403(16) . ?
C01 C02 1.43(2) . ?
C01 H01A 0.9700 . ?
C01 H01B 0.9700 . ?
C2 C4 1.367(16) . ?
C2 H2A 0.9300 . ?
C02 H02A 0.9600 . ?
C02 H02B 0.9600 . ?
C02 H02C 0.9600 . ?
C3 C3 1.45(2) 2_554 ?
C4 H4A 0.9300 . ?
C5 C6 1.476(17) . ?
C6 H6A 0.9600 . ?
C6 H6B 0.9600 . ?
C6 H6C 0.9600 . ?
C7 C8 1.503(16) . ?
C8 H8A 0.9600 . ?
C8 H8B 0.9600 . ?
C8 H8C 0.9600 . ?
C9 C10 1.498(18) . ?
C9 H9A 0.9600 . ?
C9 H9B 0.9600 . ?
C9 H9C 0.9600 . ?
C11 C12 1.504(17) . ?
C12 H12A 0.9600 . ?
C12 H12B 0.9600 . ?
C12 H12C 0.9600 . ?
C13 C14 1.505(18) . ?
C14 H14A 0.9600 . ?
C14 H14B 0.9600 . ?
C14 H14C 0.9600 . ?
C21 C22 1.39(2) . ?
C21 H21A 0.9300 . ?
C22 C23 1.35(2) . ?
C22 H22A 0.9300 . ?
C23 C24 1.30(2) . ?
C23 H23A 0.9300 . ?
C24 C25 1.39(2) . ?
C24 H24A 0.9300 . ?
C25 H25A 0.9300 . ?
C31 C32 1.40(2) . ?
C31 H31A 0.9300 . ?
C32 C33 1.38(3) . ?
C32 H32A 0.9300 . ?
C33 C34 1.35(3) . ?
C33 H33A 0.9300 . ?
C34 C35 1.36(2) . ?
C34 H34A 0.9300 . ?
C35 H35A 0.9300 . ?
